data_1568568
loop_
_publ_author_name
'Prey, Sven E.'
'Gilmer, Jannik'
'Teichmann, Samira V.'
'&#x10c;ai&#x107;, Luis'
'Wenisch, Mischa'
'Bolte, Michael'
'Virovets, Alexander'
'Lerner, Hans-Wolfram'
'Fantuzzi, Felipe'
'Wagner, Matthias'

_publ_section_title
;
 Synthesis, bridgehead functionalization, and photoisomerization of
 9,10-diboratatriptycene dianions.
;
_journal_issue 20
_journal_name_full 'Chemical science'
_journal_page_first 5316
_journal_page_last 5322
_journal_paper_doi 10.1039/d3sc00555k
_journal_volume 14
_journal_year 2023
_chemical_formula_moiety 'C22 H24 B2 S2, C H2 Cl2'
_chemical_formula_sum 'C23 H26 B2 Cl2 S2'
_chemical_formula_weight 459.08
_chemical_properties_physical Moisture-sensitive
_space_group_crystal_system monoclinic
_space_group_IT_number 14
_space_group_name_Hall '-P 2yn'
_space_group_name_H-M_alt 'P 1 21/n 1'
_atom_sites_solution_hydrogens geom
_audit_creation_method SHELXL-2018/3
_audit_update_record
;
2023-01-25 deposited with the CCDC.	2023-03-03 downloaded from the CCDC.
;
_cell_angle_alpha 90
_cell_angle_beta 108.578(3)
_cell_angle_gamma 90
_cell_formula_units_Z 4
_cell_length_a 12.7930(4)
_cell_length_b 10.3041(2)
_cell_length_c 18.5280(5)
_cell_measurement_reflns_used 8830
_cell_measurement_temperature 173(2)
_cell_measurement_theta_max 32.3830
_cell_measurement_theta_min 4.3860
_cell_volume 2315.10(11)
_computing_cell_refinement 'CrysAlisPro 1.171.42.43a (Rigaku OD, 2022)'
_computing_data_collection 'X-Area (Stoe & Cie, 2001)'
_computing_data_reduction 'CrysAlisPro 1.171.42.43a (Rigaku OD, 2022)'
_computing_structure_refinement 'SHELXL-2018/3 (Sheldrick, 2018)'
_computing_structure_solution 'SHELXT (G. M. Sheldrick, 2015)'
_diffrn_ambient_temperature 173(2)
_diffrn_detector 'image plate'
_diffrn_detector_area_resol_mean 6.67
_diffrn_detector_type 'STOE image plate (34 cm diameter)'
_diffrn_measured_fraction_theta_full 0.995
_diffrn_measured_fraction_theta_max 0.996
_diffrn_measurement_device '2-circle goniometer'
_diffrn_measurement_device_type 'STOE IPDS II two-circle-diffractometer'
_diffrn_measurement_method \w
_diffrn_radiation_monochromator mirror
_diffrn_radiation_type MoK\a
_diffrn_radiation_wavelength 0.71073
_diffrn_reflns_av_R_equivalents 0.0624
_diffrn_reflns_av_unetI/netI 0.0429
_diffrn_reflns_Laue_measured_fraction_full 0.995
_diffrn_reflns_Laue_measured_fraction_max 0.996
_diffrn_reflns_limit_h_max 16
_diffrn_reflns_limit_h_min -16
_diffrn_reflns_limit_k_max 13
_diffrn_reflns_limit_k_min -13
_diffrn_reflns_limit_l_max 23
_diffrn_reflns_limit_l_min -23
_diffrn_reflns_number 26257
_diffrn_reflns_point_group_measured_fraction_full 0.995
_diffrn_reflns_point_group_measured_fraction_max 0.996
_diffrn_reflns_theta_full 25.242
_diffrn_reflns_theta_max 27.103
_diffrn_reflns_theta_min 3.899
_diffrn_source 'Genix 3D I\mS microfocus X-ray source'
_exptl_absorpt_coefficient_mu 0.469
_exptl_absorpt_correction_T_max 1.00000
_exptl_absorpt_correction_T_min 0.70379
_exptl_absorpt_correction_type multi-scan
_exptl_absorpt_process_details
;
CrysAlisPro 1.171.42.43a (Rigaku Oxford Diffraction, 2022)
Empirical absorption correction using spherical harmonics,
implemented in SCALE3 ABSPACK scaling algorithm.
;
_exptl_crystal_colour colourless
_exptl_crystal_density_diffrn 1.317
_exptl_crystal_description prism
_exptl_crystal_F_000 960
_exptl_crystal_size_max 0.210
_exptl_crystal_size_mid 0.170
_exptl_crystal_size_min 0.160
_refine_diff_density_max 0.343
_refine_diff_density_min -0.380
_refine_diff_density_rms 0.057
_refine_ls_extinction_method none
_refine_ls_goodness_of_fit_ref 1.018
_refine_ls_hydrogen_treatment constr
_refine_ls_matrix_type full
_refine_ls_number_parameters 284
_refine_ls_number_reflns 5084
_refine_ls_number_restraints 6
_refine_ls_restrained_S_all 1.020
_refine_ls_R_factor_all 0.0493
_refine_ls_R_factor_gt 0.0370
_refine_ls_shift/su_max 0.001
_refine_ls_shift/su_mean 0.000
_refine_ls_structure_factor_coef Fsqd
_refine_ls_weighting_details 'w=1/[\s^2^(Fo^2^)+(0.0568P)^2^+0.2282P] where P=(Fo^2^+2Fc^2^)/3'
_refine_ls_weighting_scheme calc
_refine_ls_wR_factor_gt 0.0962
_refine_ls_wR_factor_ref 0.1036
_reflns_Friedel_coverage 0.000
_reflns_number_gt 4085
_reflns_number_total 5084
_reflns_threshold_expression 'I > 2\s(I)'
_cod_data_source_file d3sc00555k3.cif
_cod_data_source_block wa3332
_cod_depositor_comments 'Adding full bibliography for 1568566--1568570.cif.'
_cod_original_cell_volume 2315.08(12)
_cod_original_sg_symbol_H-M 'P 21/n'
_cod_database_code 1568568
_shelx_shelxl_version_number 2018/3
_shelx_space_group_comment
;
The symmetry employed for this shelxl refinement is uniquely defined
by the following loop, which should always be used as a source of
symmetry information in preference to the above space-group names.
They are only intended as comments.
;
_shelx_estimated_absorpt_t_min 0.908
_shelx_estimated_absorpt_t_max 0.929

loop_
_space_group_symop_operation_xyz
'x, y, z'
'-x+1/2, y+1/2, -z+1/2'
'-x, -y, -z'
'x-1/2, -y-1/2, z-1/2'

loop_
_atom_site_label
_atom_site_type_symbol
_atom_site_fract_x
_atom_site_fract_y
_atom_site_fract_z
_atom_site_U_iso_or_equiv
_atom_site_adp_type
_atom_site_occupancy
_atom_site_site_symmetry_order
_atom_site_calc_flag
_atom_site_refinement_flags_posn
_atom_site_refinement_flags_adp
_atom_site_refinement_flags_occupancy
_atom_site_disorder_assembly
_atom_site_disorder_group
B1 B 0.35511(15) 0.26292(16) 0.73104(10) 0.0157(3) Uani 1 1 d . . . . .
B2 B 0.55718(15) 0.27393(17) 0.82571(10) 0.0173(4) Uani 1 1 d . . . . .
S1 S 0.20907(3) 0.25463(4) 0.65165(2) 0.01774(11) Uani 1 1 d . . . . .
S2 S 0.71382(3) 0.28241(4) 0.88817(2) 0.02272(12) Uani 1 1 d . . . . .
C1 C 0.12692(15) 0.39111(17) 0.66323(11) 0.0271(4) Uani 1 1 d . . . . .
H1A H 0.055906 0.390423 0.622362 0.041 Uiso 1 1 calc R U . . .
H1B H 0.165991 0.472056 0.661012 0.041 Uiso 1 1 calc R U . . .
H1C H 0.114347 0.384785 0.712598 0.041 Uiso 1 1 calc R U . . .
C2 C 0.13340(15) 0.11914(17) 0.67186(10) 0.0272(4) Uani 1 1 d . . . . .
H2A H 0.106489 0.141449 0.714243 0.041 Uiso 1 1 calc R U . . .
H2B H 0.181972 0.043329 0.685659 0.041 Uiso 1 1 calc R U . . .
H2C H 0.070658 0.099061 0.626644 0.041 Uiso 1 1 calc R U . . .
C3 C 0.72852(17) 0.42439(19) 0.94845(11) 0.0346(5) Uani 1 1 d . . . . .
H3A H 0.721387 0.502959 0.917444 0.052 Uiso 1 1 calc R U . . .
H3B H 0.801183 0.423197 0.987584 0.052 Uiso 1 1 calc R U . . .
H3C H 0.670949 0.423733 0.972902 0.052 Uiso 1 1 calc R U . . .
C4 C 0.73777(17) 0.15065(19) 0.95574(11) 0.0342(4) Uani 1 1 d . . . . .
H4A H 0.669821 0.132277 0.967545 0.051 Uiso 1 1 calc R U . . .
H4B H 0.796216 0.175054 1.002517 0.051 Uiso 1 1 calc R U . . .
H4C H 0.760275 0.073105 0.933845 0.051 Uiso 1 1 calc R U . . .
C11 C 0.42764(13) 0.13923(14) 0.72098(9) 0.0157(3) Uani 1 1 d . . . . .
C12 C 0.53723(13) 0.14419(14) 0.77348(9) 0.0162(3) Uani 1 1 d . . . . .
C13 C 0.61229(14) 0.04804(15) 0.77005(10) 0.0217(3) Uani 1 1 d . . . . .
H13 H 0.685295 0.050893 0.804642 0.026 Uiso 1 1 calc R U . . .
C14 C 0.58216(16) -0.05242(16) 0.71669(11) 0.0258(4) Uani 1 1 d . . . . .
H14 H 0.633971 -0.117887 0.715704 0.031 Uiso 1 1 calc R U . . .
C15 C 0.47676(15) -0.05601(15) 0.66546(10) 0.0240(4) Uani 1 1 d . . . . .
H15 H 0.456228 -0.123491 0.628693 0.029 Uiso 1 1 calc R U . . .
C16 C 0.40029(14) 0.03930(15) 0.66757(9) 0.0200(3) Uani 1 1 d . . . . .
H16 H 0.328102 0.035974 0.631860 0.024 Uiso 1 1 calc R U . . .
C21 C 0.42182(13) 0.38647(14) 0.71311(9) 0.0165(3) Uani 1 1 d . . . . .
C22 C 0.53144(13) 0.39326(14) 0.76480(9) 0.0173(3) Uani 1 1 d . . . . .
C23 C 0.60232(14) 0.48859(15) 0.75416(10) 0.0230(4) Uani 1 1 d . . . . .
H23 H 0.675231 0.494111 0.788708 0.028 Uiso 1 1 calc R U . . .
C24 C 0.56821(16) 0.57632(16) 0.69358(11) 0.0287(4) Uani 1 1 d . . . . .
H24 H 0.617565 0.641006 0.687368 0.034 Uiso 1 1 calc R U . . .
C25 C 0.46251(16) 0.56870(16) 0.64277(11) 0.0264(4) Uani 1 1 d . . . . .
H25 H 0.439420 0.627506 0.601204 0.032 Uiso 1 1 calc R U . . .
C26 C 0.38949(14) 0.47437(15) 0.65252(9) 0.0197(3) Uani 1 1 d . . . . .
H26 H 0.316868 0.469977 0.617474 0.024 Uiso 1 1 calc R U . . .
C31 C 0.35767(14) 0.26856(14) 0.81904(9) 0.0164(3) Uani 1 1 d . . . . .
C32 C 0.46750(14) 0.27525(15) 0.87022(9) 0.0178(3) Uani 1 1 d . . . . .
C33 C 0.48303(15) 0.28033(18) 0.94851(10) 0.0249(4) Uani 1 1 d . . . . .
H33 H 0.555861 0.285424 0.983211 0.030 Uiso 1 1 calc R U . . .
C34 C 0.39432(17) 0.27809(19) 0.97670(10) 0.0295(4) Uani 1 1 d . . . . .
H34 H 0.406938 0.281284 1.030048 0.035 Uiso 1 1 calc R U . . .
C35 C 0.28780(16) 0.27122(18) 0.92687(10) 0.0263(4) Uani 1 1 d . . . . .
H35 H 0.226956 0.270053 0.945776 0.032 Uiso 1 1 calc R U . . .
C36 C 0.27033(14) 0.26603(15) 0.84877(9) 0.0193(3) Uani 1 1 d . . . . .
H36 H 0.196980 0.260614 0.814867 0.023 Uiso 1 1 calc R U . . .
C1S C 0.58662(17) 0.2526(2) 0.60671(11) 0.0340(4) Uani 1 1 d D . . . .
H1SA H 0.552567 0.337510 0.610510 0.041 Uiso 0.9 1 calc R U P A 1
H1SB H 0.574389 0.194326 0.645746 0.041 Uiso 0.9 1 calc R U P A 1
H1SC H 0.586275 0.174251 0.637570 0.041 Uiso 0.1 1 calc R U P B 2
H1SD H 0.553499 0.324736 0.627260 0.041 Uiso 0.1 1 calc R U P B 2
Cl1A Cl 0.52268(17) 0.18621(16) 0.51569(11) 0.0400(3) Uani 0.75 1 d D . P C 1
Cl2A Cl 0.7286(3) 0.2735(6) 0.6247(4) 0.0509(10) Uani 0.75 1 d D . P C 1
Cl1B Cl 0.5083(7) 0.2239(7) 0.5132(4) 0.080(2) Uani 0.25 1 d D . P C 2
Cl2B Cl 0.7229(7) 0.2922(17) 0.6142(10) 0.047(2) Uani 0.25 1 d D . P C 2

loop_
_atom_site_aniso_label
_atom_site_aniso_U_11
_atom_site_aniso_U_22
_atom_site_aniso_U_33
_atom_site_aniso_U_23
_atom_site_aniso_U_13
_atom_site_aniso_U_12
B1 0.0147(9) 0.0151(7) 0.0161(8) 0.0005(6) 0.0033(7) -0.0002(6)
B2 0.0129(8) 0.0199(8) 0.0182(8) -0.0015(7) 0.0038(7) 0.0006(6)
S1 0.0173(2) 0.01795(19) 0.01641(19) 0.00050(14) 0.00310(16) -0.00067(14)
S2 0.0153(2) 0.0287(2) 0.0228(2) -0.00269(16) 0.00416(17) 0.00047(15)
C1 0.0261(10) 0.0241(8) 0.0300(9) 0.0025(7) 0.0074(8) 0.0057(7)
C2 0.0248(10) 0.0240(8) 0.0307(9) 0.0016(7) 0.0062(8) -0.0065(7)
C3 0.0312(11) 0.0357(10) 0.0322(10) -0.0131(8) 0.0033(8) -0.0041(8)
C4 0.0330(11) 0.0400(11) 0.0270(9) 0.0066(8) 0.0062(8) 0.0087(8)
C11 0.0176(8) 0.0148(7) 0.0162(7) 0.0015(6) 0.0077(6) -0.0022(6)
C12 0.0172(8) 0.0161(7) 0.0171(7) 0.0025(6) 0.0082(6) -0.0002(6)
C13 0.0192(9) 0.0213(8) 0.0256(8) 0.0011(6) 0.0084(7) 0.0023(6)
C14 0.0283(10) 0.0187(8) 0.0347(10) -0.0022(7) 0.0159(8) 0.0032(7)
C15 0.0301(10) 0.0177(7) 0.0277(9) -0.0062(6) 0.0139(8) -0.0029(7)
C16 0.0232(9) 0.0187(7) 0.0194(8) -0.0014(6) 0.0085(7) -0.0038(6)
C21 0.0189(8) 0.0133(7) 0.0194(7) -0.0034(6) 0.0092(6) 0.0007(6)
C22 0.0176(8) 0.0154(7) 0.0209(8) -0.0038(6) 0.0092(7) -0.0007(6)
C23 0.0180(9) 0.0199(8) 0.0329(9) -0.0044(7) 0.0106(7) -0.0025(6)
C24 0.0314(11) 0.0167(8) 0.0442(11) 0.0007(7) 0.0210(9) -0.0033(7)
C25 0.0323(11) 0.0168(8) 0.0349(10) 0.0060(7) 0.0174(8) 0.0024(7)
C26 0.0206(9) 0.0175(7) 0.0221(8) 0.0001(6) 0.0086(7) 0.0012(6)
C31 0.0186(8) 0.0127(6) 0.0180(7) -0.0005(5) 0.0062(6) 0.0006(5)
C32 0.0174(8) 0.0182(7) 0.0176(8) -0.0015(6) 0.0053(6) 0.0003(6)
C33 0.0181(9) 0.0359(9) 0.0186(8) -0.0027(7) 0.0031(7) 0.0011(7)
C34 0.0275(10) 0.0445(11) 0.0177(8) -0.0014(7) 0.0091(7) 0.0030(8)
C35 0.0224(9) 0.0373(10) 0.0226(9) 0.0006(7) 0.0122(7) 0.0012(7)
C36 0.0169(8) 0.0209(8) 0.0198(8) -0.0002(6) 0.0055(7) -0.0001(6)
C1S 0.0358(12) 0.0409(11) 0.0292(10) -0.0049(8) 0.0158(9) -0.0016(8)
Cl1A 0.0380(8) 0.0535(5) 0.0278(5) -0.0056(4) 0.0093(5) -0.0123(5)
Cl2A 0.0315(8) 0.0525(15) 0.0635(17) -0.0136(9) 0.0078(7) -0.0038(6)
Cl1B 0.048(2) 0.158(7) 0.0300(19) 0.010(3) 0.0086(15) 0.007(4)
Cl2B 0.041(3) 0.051(4) 0.055(4) -0.025(4) 0.026(4) -0.021(4)

loop_
_atom_type_symbol
_atom_type_description
_atom_type_scat_dispersion_real
_atom_type_scat_dispersion_imag
_atom_type_scat_source
C C 0.0033 0.0016 'International Tables Vol C Tables 4.2.6.8 and 6.1.1.4'
H H 0.0000 0.0000 'International Tables Vol C Tables 4.2.6.8 and 6.1.1.4'
B B 0.0013 0.0007 'International Tables Vol C Tables 4.2.6.8 and 6.1.1.4'
S S 0.1246 0.1234 'International Tables Vol C Tables 4.2.6.8 and 6.1.1.4'
Cl Cl 0.1484 0.1585 'International Tables Vol C Tables 4.2.6.8 and 6.1.1.4'

loop_
_geom_angle_atom_site_label_1
_geom_angle_atom_site_label_2
_geom_angle_atom_site_label_3
_geom_angle
_geom_angle_site_symmetry_1
_geom_angle_site_symmetry_3
_geom_angle_publ_flag
C31 B1 C11 108.35(12) . . ?
C31 B1 C21 109.51(12) . . ?
C11 B1 C21 103.60(13) . . ?
C31 B1 S1 117.46(12) . . ?
C11 B1 S1 108.67(11) . . ?
C21 B1 S1 108.36(11) . . ?
C32 B2 C12 108.05(13) . . ?
C32 B2 C22 109.15(13) . . ?
C12 B2 C22 104.47(13) . . ?
C32 B2 S2 117.09(12) . . ?
C12 B2 S2 108.91(11) . . ?
C22 B2 S2 108.44(11) . . ?
C2 S1 C1 101.92(9) . . ?
C2 S1 B1 108.73(8) . . ?
C1 S1 B1 108.97(8) . . ?
C4 S2 C3 102.60(10) . . ?
C4 S2 B2 106.86(9) . . ?
C3 S2 B2 106.49(9) . . ?
S1 C1 H1A 109.5 . . ?
S1 C1 H1B 109.5 . . ?
H1A C1 H1B 109.5 . . ?
S1 C1 H1C 109.5 . . ?
H1A C1 H1C 109.5 . . ?
H1B C1 H1C 109.5 . . ?
S1 C2 H2A 109.5 . . ?
S1 C2 H2B 109.5 . . ?
H2A C2 H2B 109.5 . . ?
S1 C2 H2C 109.5 . . ?
H2A C2 H2C 109.5 . . ?
H2B C2 H2C 109.5 . . ?
S2 C3 H3A 109.5 . . ?
S2 C3 H3B 109.5 . . ?
H3A C3 H3B 109.5 . . ?
S2 C3 H3C 109.5 . . ?
H3A C3 H3C 109.5 . . ?
H3B C3 H3C 109.5 . . ?
S2 C4 H4A 109.5 . . ?
S2 C4 H4B 109.5 . . ?
H4A C4 H4B 109.5 . . ?
S2 C4 H4C 109.5 . . ?
H4A C4 H4C 109.5 . . ?
H4B C4 H4C 109.5 . . ?
C16 C11 C12 118.64(14) . . ?
C16 C11 B1 129.72(15) . . ?
C12 C11 B1 111.50(13) . . ?
C13 C12 C11 118.91(14) . . ?
C13 C12 B2 129.25(14) . . ?
C11 C12 B2 111.65(13) . . ?
C12 C13 C14 121.28(16) . . ?
C12 C13 H13 119.4 . . ?
C14 C13 H13 119.4 . . ?
C15 C14 C13 119.67(16) . . ?
C15 C14 H14 120.2 . . ?
C13 C14 H14 120.2 . . ?
C14 C15 C16 120.12(15) . . ?
C14 C15 H15 119.9 . . ?
C16 C15 H15 119.9 . . ?
C11 C16 C15 121.36(16) . . ?
C11 C16 H16 119.3 . . ?
C15 C16 H16 119.3 . . ?
C26 C21 C22 118.91(15) . . ?
C26 C21 B1 129.15(15) . . ?
C22 C21 B1 111.68(13) . . ?
C23 C22 C21 119.01(14) . . ?
C23 C22 B2 129.27(15) . . ?
C21 C22 B2 111.50(13) . . ?
C22 C23 C24 121.25(16) . . ?
C22 C23 H23 119.4 . . ?
C24 C23 H23 119.4 . . ?
C25 C24 C23 119.83(16) . . ?
C25 C24 H24 120.1 . . ?
C23 C24 H24 120.1 . . ?
C24 C25 C26 120.01(16) . . ?
C24 C25 H25 120.0 . . ?
C26 C25 H25 120.0 . . ?
C21 C26 C25 120.98(16) . . ?
C21 C26 H26 119.5 . . ?
C25 C26 H26 119.5 . . ?
C36 C31 C32 118.84(15) . . ?
C36 C31 B1 129.38(15) . . ?
C32 C31 B1 111.77(14) . . ?
C33 C32 C31 118.40(15) . . ?
C33 C32 B2 129.84(15) . . ?
C31 C32 B2 111.76(14) . . ?
C34 C33 C32 121.60(17) . . ?
C34 C33 H33 119.2 . . ?
C32 C33 H33 119.2 . . ?
C35 C34 C33 119.86(17) . . ?
C35 C34 H34 120.1 . . ?
C33 C34 H34 120.1 . . ?
C34 C35 C36 119.56(17) . . ?
C34 C35 H35 120.2 . . ?
C36 C35 H35 120.2 . . ?
C35 C36 C31 121.73(16) . . ?
C35 C36 H36 119.1 . . ?
C31 C36 H36 119.1 . . ?
Cl1B C1S Cl2B 111.3(6) . . ?
Cl2A C1S Cl1A 111.5(2) . . ?
Cl2A C1S H1SA 109.3 . . ?
Cl1A C1S H1SA 109.3 . . ?
Cl2A C1S H1SB 109.3 . . ?
Cl1A C1S H1SB 109.3 . . ?
H1SA C1S H1SB 108.0 . . ?
Cl1B C1S H1SC 109.4 . . ?
Cl2B C1S H1SC 109.4 . . ?
Cl1B C1S H1SD 109.4 . . ?
Cl2B C1S H1SD 109.4 . . ?
H1SC C1S H1SD 108.0 . . ?

loop_
_geom_bond_atom_site_label_1
_geom_bond_atom_site_label_2
_geom_bond_distance
_geom_bond_site_symmetry_2
_geom_bond_publ_flag
B1 C31 1.621(2) . ?
B1 C11 1.622(2) . ?
B1 C21 1.625(2) . ?
B1 S1 1.9775(18) . ?
B2 C32 1.612(2) . ?
B2 C12 1.622(2) . ?
B2 C22 1.630(2) . ?
B2 S2 1.9710(19) . ?
S1 C2 1.8048(17) . ?
S1 C1 1.8088(18) . ?
S2 C4 1.8056(19) . ?
S2 C3 1.8136(19) . ?
C1 H1A 0.9800 . ?
C1 H1B 0.9800 . ?
C1 H1C 0.9800 . ?
C2 H2A 0.9800 . ?
C2 H2B 0.9800 . ?
C2 H2C 0.9800 . ?
C3 H3A 0.9800 . ?
C3 H3B 0.9800 . ?
C3 H3C 0.9800 . ?
C4 H4A 0.9800 . ?
C4 H4B 0.9800 . ?
C4 H4C 0.9800 . ?
C11 C16 1.393(2) . ?
C11 C12 1.430(2) . ?
C12 C13 1.395(2) . ?
C13 C14 1.398(2) . ?
C13 H13 0.9500 . ?
C14 C15 1.380(3) . ?
C14 H14 0.9500 . ?
C15 C16 1.395(2) . ?
C15 H15 0.9500 . ?
C16 H16 0.9500 . ?
C21 C26 1.398(2) . ?
C21 C22 1.426(2) . ?
C22 C23 1.393(2) . ?
C23 C24 1.398(3) . ?
C23 H23 0.9500 . ?
C24 C25 1.382(3) . ?
C24 H24 0.9500 . ?
C25 C26 1.399(2) . ?
C25 H25 0.9500 . ?
C26 H26 0.9500 . ?
C31 C36 1.395(2) . ?
C31 C32 1.424(2) . ?
C32 C33 1.401(2) . ?
C33 C34 1.392(3) . ?
C33 H33 0.9500 . ?
C34 C35 1.383(3) . ?
C34 H34 0.9500 . ?
C35 C36 1.393(2) . ?
C35 H35 0.9500 . ?
C36 H36 0.9500 . ?
C1S Cl1B 1.728(6) . ?
C1S Cl2A 1.752(3) . ?
C1S Cl2B 1.753(7) . ?
C1S Cl1A 1.761(3) . ?
C1S H1SA 0.9900 . ?
C1S H1SB 0.9900 . ?
C1S H1SC 0.9900 . ?
C1S H1SD 0.9900 . ?

loop_
_geom_hbond_atom_site_label_D
_geom_hbond_atom_site_label_H
_geom_hbond_atom_site_label_A
_geom_hbond_distance_DH
_geom_hbond_distance_HA
_geom_hbond_distance_DA
_geom_hbond_angle_DHA
_geom_hbond_site_symmetry_A
_geom_hbond_publ_flag
C3 H3B Cl1A^a 0.98 2.94 3.745(3) 140.3 4_666 yes
C3 H3B Cl1B^b 0.98 2.96 3.722(9) 135.7 4_666 yes
C4 H4B Cl1B^b 0.98 2.85 3.526(8) 126.6 4_666 yes

loop_
_geom_torsion_atom_site_label_1
_geom_torsion_atom_site_label_2
_geom_torsion_atom_site_label_3
_geom_torsion_atom_site_label_4
_geom_torsion
_geom_torsion_site_symmetry_1
_geom_torsion_site_symmetry_2
_geom_torsion_site_symmetry_3
_geom_torsion_site_symmetry_4
_geom_torsion_publ_flag
C31 B1 C11 C16 129.02(17) . . . . ?
C21 B1 C11 C16 -114.74(17) . . . . ?
S1 B1 C11 C16 0.3(2) . . . . ?
C31 B1 C11 C12 -55.37(17) . . . . ?
C21 B1 C11 C12 60.88(16) . . . . ?
S1 B1 C11 C12 175.96(10) . . . . ?
C16 C11 C12 C13 -0.9(2) . . . . ?
B1 C11 C12 C13 -177.02(14) . . . . ?
C16 C11 C12 B2 174.58(14) . . . . ?
B1 C11 C12 B2 -1.58(18) . . . . ?
C32 B2 C12 C13 -127.23(17) . . . . ?
C22 B2 C12 C13 116.63(17) . . . . ?
S2 B2 C12 C13 0.9(2) . . . . ?
C32 B2 C12 C11 57.92(17) . . . . ?
C22 B2 C12 C11 -58.21(16) . . . . ?
S2 B2 C12 C11 -173.92(11) . . . . ?
C11 C12 C13 C14 -0.2(2) . . . . ?
B2 C12 C13 C14 -174.72(16) . . . . ?
C12 C13 C14 C15 1.0(3) . . . . ?
C13 C14 C15 C16 -0.8(3) . . . . ?
C12 C11 C16 C15 1.1(2) . . . . ?
B1 C11 C16 C15 176.46(16) . . . . ?
C14 C15 C16 C11 -0.3(3) . . . . ?
C31 B1 C21 C26 -130.96(16) . . . . ?
C11 B1 C21 C26 113.62(17) . . . . ?
S1 B1 C21 C26 -1.7(2) . . . . ?
C31 B1 C21 C22 55.11(17) . . . . ?
C11 B1 C21 C22 -60.31(16) . . . . ?
S1 B1 C21 C22 -175.61(11) . . . . ?
C26 C21 C22 C23 1.1(2) . . . . ?
B1 C21 C22 C23 175.72(14) . . . . ?
C26 C21 C22 B2 -173.97(14) . . . . ?
B1 C21 C22 B2 0.66(18) . . . . ?
C32 B2 C22 C23 129.00(17) . . . . ?
C12 B2 C22 C23 -115.64(17) . . . . ?
S2 B2 C22 C23 0.4(2) . . . . ?
C32 B2 C22 C21 -56.58(17) . . . . ?
C12 B2 C22 C21 58.79(17) . . . . ?
S2 B2 C22 C21 174.82(11) . . . . ?
C21 C22 C23 C24 -0.6(2) . . . . ?
B2 C22 C23 C24 173.46(16) . . . . ?
C22 C23 C24 C25 -0.3(3) . . . . ?
C23 C24 C25 C26 0.8(3) . . . . ?
C22 C21 C26 C25 -0.7(2) . . . . ?
B1 C21 C26 C25 -174.24(16) . . . . ?
C24 C25 C26 C21 -0.3(3) . . . . ?
C11 B1 C31 C36 -122.18(17) . . . . ?
C21 B1 C31 C36 125.46(17) . . . . ?
S1 B1 C31 C36 1.4(2) . . . . ?
C11 B1 C31 C32 56.91(16) . . . . ?
C21 B1 C31 C32 -55.44(16) . . . . ?
S1 B1 C31 C32 -179.55(11) . . . . ?
C36 C31 C32 C33 -0.6(2) . . . . ?
B1 C31 C32 C33 -179.83(14) . . . . ?
C36 C31 C32 B2 178.67(14) . . . . ?
B1 C31 C32 B2 -0.52(17) . . . . ?
C12 B2 C32 C33 122.61(17) . . . . ?
C22 B2 C32 C33 -124.34(18) . . . . ?
S2 B2 C32 C33 -0.7(2) . . . . ?
C12 B2 C32 C31 -56.59(16) . . . . ?
C22 B2 C32 C31 56.45(17) . . . . ?
S2 B2 C32 C31 -179.92(11) . . . . ?
C31 C32 C33 C34 0.4(3) . . . . ?
B2 C32 C33 C34 -178.72(17) . . . . ?
C32 C33 C34 C35 -0.3(3) . . . . ?
C33 C34 C35 C36 0.3(3) . . . . ?
C34 C35 C36 C31 -0.5(3) . . . . ?
C32 C31 C36 C35 0.7(2) . . . . ?
B1 C31 C36 C35 179.71(15) . . . . ?
